data_4110640
loop_
_publ_author_name
'Shashi Kant Tiwari'
'Hans-Joachim Gais'
'Andreas Lindenmaier'
'Gadamsetti Surendra Babu'
'Gerhard Raabe'
'Leleti Rajender Reddy'
'Franz K\"ohler'
'Markus G\"unter'
'Stefan Koep'
'Vijaya Bhaskara Reddy Iska'

_publ_section_title
;
 Functionalized Chiral Vinyl Aminosulfoxonium Salts: Asymmetric Synthesis
 and Application to the Synthesis of Enantiopure Unsaturated Prolines,
 \b,\g-Dehydro Amino Acids, and Cyclopentanoid Keto Aminosulfoxonium
 Ylides
;
_journal_name_full 'Journal of the American Chemical Society'
_journal_page_first 7360
_journal_page_last 7373
_journal_paper_doi 10.1021/ja061152i
_journal_volume 128
_journal_year 2006
_chemical_formula_sum 'C23 H34 N2 O4 S2'
_chemical_formula_weight 466.67
_space_group_IT_number 19
_symmetry_cell_setting orthorhombic
_symmetry_space_group_name_Hall 'P 2ac 2ab'
_symmetry_space_group_name_H-M 'P 21 21 21'
_cell_angle_alpha 90.00000
_cell_angle_beta 90.00000
_cell_angle_gamma 90.00000
_cell_formula_units_Z 4
_cell_length_a 10.1605(6)
_cell_length_b 15.1025(7)
_cell_length_c 15.6023(7)
_cell_measurement_temperature 293
_cell_volume 2394.2(2)
_computing_data_reduction 'xtal ADDREF SORTRF'
_computing_molecular_graphics xtal
_computing_publication_material 'xtal BONDLA CIFIO'
_computing_structure_refinement 'xtal CRYLSQ'
_computing_structure_solution xtal
_diffrn_ambient_temperature 293
_diffrn_radiation_type 'Cu K\a'
_diffrn_radiation_wavelength 1.54179
_diffrn_reflns_av_R_equivalents .044
_diffrn_reflns_av_sigmaI/netI .022
_diffrn_reflns_limit_h_max 11
_diffrn_reflns_limit_h_min -11
_diffrn_reflns_limit_k_max 18
_diffrn_reflns_limit_k_min -18
_diffrn_reflns_limit_l_max 18
_diffrn_reflns_limit_l_min -18
_diffrn_reflns_number 69194
_diffrn_reflns_theta_max 67.62
_diffrn_reflns_theta_min 4.07
_exptl_absorpt_coefficient_mu 2.271
_exptl_crystal_density_diffrn 1.295
_exptl_crystal_F_000 1000
_refine_diff_density_max .324
_refine_diff_density_min -.481
_refine_ls_extinction_coef .00000
_refine_ls_goodness_of_fit_all 2.52
_refine_ls_goodness_of_fit_ref 2.529
_refine_ls_matrix_type full
_refine_ls_number_constraints 0
_refine_ls_number_parameters 280
_refine_ls_number_reflns 4113
_refine_ls_number_restraints 0
_refine_ls_R_factor_all .035
_refine_ls_R_factor_gt .035
_refine_ls_shift/su_max .001
_refine_ls_structure_factor_coef F
_refine_ls_weighting_scheme sigma
_refine_ls_wR_factor_all .044
_refine_ls_wR_factor_ref .044
_reflns_d_resolution_high .834
_reflns_d_resolution_low 10.828
_reflns_Friedel_coverage .762
_reflns_limit_h_max 11
_reflns_limit_h_min 0
_reflns_limit_k_max 18
_reflns_limit_k_min 0
_reflns_limit_l_max 18
_reflns_limit_l_min 0
_reflns_number_gt 4113
_reflns_number_total 4184
_reflns_threshold_expression 'I    > 2.00 sig(I)'
_cod_data_source_file ja061152isi20060406_095355.cif
_cod_data_source_block gr0573
_cod_original_sg_symbol_Hall p_2ac_2ab
_cod_database_code 4110640

loop_
_symmetry_equiv_pos_as_xyz
+x,+y,+z
1/2-x,-y,1/2+z
1/2+x,1/2-y,-z
-x,1/2+y,1/2-z

loop_
_atom_site_label
_atom_site_fract_x
_atom_site_fract_y
_atom_site_fract_z
_atom_site_U_iso_or_equiv
_atom_site_adp_type
_atom_site_occupancy
S1 .48783(5) .66259(3) .47733(3) .0204(3) Uani 1.00000
S2 .06681(5) .36044(3) .37163(3) .0196(3) Uani 1.00000
O1 .40277(14) .73877(9) .47134(9) .0255(8) Uani 1.00000
O2 .20433(15) .56554(9) .49939(9) .0241(8) Uani 1.00000
C6 .6110(2) .57998(13) .35405(13) .0212(11) Uani 1.00000
C10 .2980(2) .53592(12) .45898(13) .0201(11) Uani 1.00000
C15 .1195(2) .51943(14) .21338(14) .0258(12) Uani 1.00000
C2 .6967(2) .73059(13) .38081(13) .0226(11) Uani 1.00000
C7 .5112(2) .51368(13) .38700(13) .0217(11) Uani 1.00000
O4 -.02665(15) .35890(10) .30251(9) .0265(8) Uani 1.00000
C4 .7880(2) .63952(14) .26874(13) .0261(12) Uani 1.00000
C18 -.1193(3) .29076(15) .47196(14) .0319(13) Uani 1.00000
C1 .6113(2) .66076(13) .39844(13) .0213(11) Uani 1.00000
C12 .4773(2) .42421(14) .18060(13) .0274(12) Uani 1.00000
C16 .1364(3) .58864(15) .16497(15) .0338(13) Uani 1.00000
N1 .55036(19) .66597(11) .57456(11) .0235(9) Uani 1.00000
C17 -.0266(2) .37045(13) .47067(13) .0219(11) Uani 1.00000
C8 .3998(2) .47670(12) .32807(13) .0197(11) Uani 1.00000
C19 -.1037(2) .45710(14) .47177(15) .0294(12) Uani 1.00000
C20 .0689(2) .36728(13) .54665(13) .0238(11) Uani 1.00000
O3 .15513(15) .28693(8) .38207(9) .0234(8) Uani 1.00000
C21 .4311(2) .56186(13) .45580(13) .0207(11) Uani 1.00000
C3 .7838(2) .71911(14) .31379(13) .0256(12) Uani 1.00000
C5 .7050(2) .56951(14) .28927(13) .0249(12) Uani 1.00000
C23 .5930(2) .75363(14) .60643(14) .0276(12) Uani 1.00000
C11 .4300(2) .39673(12) .26963(13) .0221(11) Uani 1.00000
C9 .2888(2) .45813(13) .39356(13) .0194(10) Uani 1.00000
N2 .15715(18) .44855(10) .35658(11) .0201(9) Uani 1.00000
C14 .1010(2) .52422(13) .30876(14) .0242(12) Uani 1.00000
C13 .5225(3) .32952(15) .30996(15) .0360(14) Uani 1.00000
C22 .6445(2) .59514(14) .59606(14) .0284(12) Uani 1.00000
H18b -.17066 .29348 .42247 .04800 Uani 1.00000
H23b .60061 .75000 .67031 .04200 Uani 1.00000
H11 .35253 .36247 .26403 .03300 Uani 1.00000
H18a -.06671 .23421 .46810 .04800 Uani 1.00000
H23a .53303 .80176 .59081 .04200 Uani 1.00000
H18c -.16907 .28669 .51816 .04800 Uani 1.00000
H20b .13397 .42028 .54335 .03600 Uani 1.00000
H22a .61280 .54050 .57778 .04200 Uani 1.00000
H12b .50000 .37591 .14725 .04100 Uani 1.00000
H14a .13812 .57765 .32710 .03600 Uani 1.00000
H12a .55467 .46085 .17573 .04100 Uani 1.00000
H19c -.15682 .46512 .42542 .04400 Uani 1.00000
H20a .01712 .35622 .59970 .03600 Uani 1.00000
H4 .85521 .63189 .21936 .03900 Uani 1.00000
H19b -.16521 .45583 .52867 .04400 Uani 1.00000
H16a .14231 .64641 .18142 .05100 Uani 1.00000
H2 .69020 .78457 .41663 .03500 Uani 1.00000
H15 .12336 .45717 .18759 .03900 Uani 1.00000
H19a -.04310 .51549 .47352 .04400 Uani 1.00000
H14b .02854 .52479 .31848 .03600 Uani 1.00000
H13a .52166 .27372 .28187 .05400 Uani 1.00000
H5 .70736 .51292 .25936 .04300 Uani 1.00000
H12c .40097 .46510 .15116 .04100 Uani 1.00000
H7 .55689 .46300 .41922 .03300 Uani 1.00000
H3 .84732 .76590 .29688 .03900 Uani 1.00000
H9 .30969 .40407 .42647 .02900 Uani 1.00000
H8 .36824 .52791 .29107 .03000 Uani 1.00000
H22b .73695 .60312 .57051 .04200 Uani 1.00000
H13c .50000 .31395 .37073 .05400 Uani 1.00000
H20c .11568 .31159 .53841 .03600 Uani 1.00000
H23c .68790 .76540 .58571 .04200 Uani 1.00000
H22c .64968 .59258 .66363 .04200 Uani 1.00000
H16b .16499 .59257 .10405 .05100 Uani 1.00000
H13b .62029 .34375 .30927 .05400 Uani 1.00000

loop_
_atom_site_aniso_label
_atom_site_aniso_U_11
_atom_site_aniso_U_22
_atom_site_aniso_U_33
_atom_site_aniso_U_12
_atom_site_aniso_U_13
_atom_site_aniso_U_23
S1 .0153(3) .0238(3) .0222(3) -.0013(2) .0004(2) -.00023(19)
S2 .0169(3) .0225(2) .0194(2) -.0030(2) .0002(2) -.00080(18)
O1 .0189(9) .0275(7) .0301(8) -.0002(6) .0005(7) .0018(6)
O2 .0215(9) .0251(7) .0257(8) -.0023(6) .0052(7) -.0039(6)
C6 .0147(13) .0269(10) .0221(10) .0003(9) -.0047(9) .0038(8)
C10 .0198(13) .0195(9) .0211(10) -.0035(8) -.0001(9) .0037(8)
C15 .0185(14) .0332(11) .0259(11) .0014(9) .0002(10) .0011(9)
C2 .0163(13) .0276(10) .0240(10) -.0006(9) -.0032(10) .0048(9)
C7 .0170(12) .0267(10) .0213(10) .0010(9) -.0001(9) .0001(8)
O4 .0203(10) .0352(8) .0240(8) -.0032(7) -.0012(6) .0009(6)
C4 .0160(13) .0383(12) .0239(10) .0010(10) -.0014(9) .0019(10)
C18 .0266(15) .0412(12) .0279(12) -.0125(11) .0061(11) -.0001(10)
C1 .0162(13) .0269(10) .0207(10) .0018(9) -.0023(9) .0021(8)
C12 .0247(14) .0312(11) .0262(11) -.0033(10) .0027(10) -.0028(9)
C16 .0376(16) .0332(11) .0306(12) .0041(11) .0078(12) .0059(10)
N1 .0217(11) .0253(9) .0236(9) -.0010(7) .0008(8) -.0017(7)
C17 .0161(13) .0266(10) .0230(11) -.0010(9) .0032(9) .0013(9)
C8 .0180(13) .0209(9) .0202(10) .0006(8) -.0012(9) .0007(8)
C19 .0235(14) .0371(11) .0275(12) .0097(10) .0026(11) .0042(10)
C20 .0229(13) .0272(10) .0214(10) -.0033(10) .0013(9) .0002(8)
O3 .0221(9) .0223(7) .0257(7) -.0006(6) .0032(7) -.0012(6)
C21 .0167(13) .0239(10) .0213(10) -.0026(9) .0003(9) .0005(8)
C3 .0189(13) .0316(11) .0262(11) -.0059(10) -.0045(10) .0103(9)
C5 .0199(13) .0326(11) .0223(11) .0026(10) -.0023(9) -.0011(9)
C23 .0244(14) .0293(11) .0290(11) -.0050(10) .0024(10) -.0060(9)
C11 .0205(13) .0223(10) .0235(10) -.0029(9) .0002(10) -.0042(8)
C9 .0151(12) .0221(9) .0209(10) -.0006(8) -.0010(9) .0003(8)
N2 .0132(10) .0231(8) .0241(9) -.0012(7) -.0014(8) .0037(7)
C14 .0197(14) .0242(10) .0287(11) .0019(9) .0021(10) .0030(9)
C13 .0473(18) .0276(11) .0332(12) .0112(11) .0018(12) -.0012(9)
C22 .0233(14) .0341(11) .0278(12) .0031(10) -.0014(10) -.0007(9)
H18b .04800 .04800 .04800 .00000 .00000 .00000
H23b .04200 .04200 .04200 .00000 .00000 .00000
H11 .03300 .03300 .03300 .00000 .00000 .00000
H18a .04800 .04800 .04800 .00000 .00000 .00000
H23a .04200 .04200 .04200 .00000 .00000 .00000
H18c .04800 .04800 .04800 .00000 .00000 .00000
H20b .03600 .03600 .03600 .00000 .00000 .00000
H22a .04200 .04200 .04200 .00000 .00000 .00000
H12b .04100 .04100 .04100 .00000 .00000 .00000
H14a .03600 .03600 .03600 .00000 .00000 .00000
H12a .04100 .04100 .04100 .00000 .00000 .00000
H19c .04400 .04400 .04400 .00000 .00000 .00000
H20a .03600 .03600 .03600 .00000 .00000 .00000
H4 .03900 .03900 .03900 .00000 .00000 .00000
H19b .04400 .04400 .04400 .00000 .00000 .00000
H16a .05100 .05100 .05100 .00000 .00000 .00000
H2 .03500 .03500 .03500 .00000 .00000 .00000
H15 .03900 .03900 .03900 .00000 .00000 .00000
H19a .04400 .04400 .04400 .00000 .00000 .00000
H14b .03600 .03600 .03600 .00000 .00000 .00000
H13a .05400 .05400 .05400 .00000 .00000 .00000
H5 .04300 .04300 .04300 .00000 .00000 .00000
H12c .04100 .04100 .04100 .00000 .00000 .00000
H7 .03300 .03300 .03300 .00000 .00000 .00000
H3 .03900 .03900 .03900 .00000 .00000 .00000
H9 .02900 .02900 .02900 .00000 .00000 .00000
H8 .03000 .03000 .03000 .00000 .00000 .00000
H22b .04200 .04200 .04200 .00000 .00000 .00000
H13c .05400 .05400 .05400 .00000 .00000 .00000
H20c .03600 .03600 .03600 .00000 .00000 .00000
H23c .04200 .04200 .04200 .00000 .00000 .00000
H22c .04200 .04200 .04200 .00000 .00000 .00000
H16b .05100 .05100 .05100 .00000 .00000 .00000
H13b .05400 .05400 .05400 .00000 .00000 .00000

loop_
_atom_type_symbol
_atom_type_oxidation_number
_atom_type_number_in_cell
_atom_type_scat_dispersion_real
_atom_type_scat_dispersion_imag
_atom_type_scat_source
C 0 92 .017 .009 'Int Tables Vol IV Tables 2.2B and 2.3.1'
H 0 136 0 0 'Int Tables Vol IV Tables 2.2B and 2.3.1'
N 0 8 .029 .018 'Int Tables Vol IV Tables 2.2B and 2.3.1'
O 0 16 .047 .032 'Int Tables Vol IV Tables 2.2B and 2.3.1'
S 0 8 .319 .557 'Int Tables Vol IV Tables 2.2B and 2.3.1'

loop_
_geom_angle_atom_site_label_1
_geom_angle_atom_site_label_2
_geom_angle_atom_site_label_3
_geom_angle
O1 S1 N1 105.46(9)
O1 S1 C21 120.65(10)
O1 S1 C1 113.26(9)
N1 S1 C21 110.41(9)
N1 S1 C1 111.75(10)
C21 S1 C1 95.25(10)
O3 S2 O4 119.03(9)
O3 S2 N2 107.15(9)
O3 S2 C17 107.07(9)
O4 S2 N2 106.06(9)
O4 S2 C17 107.10(9)
N2 S2 C17 110.33(9)
C5 C6 C1 116.97(19)
C5 C6 C7 128.83(18)
C1 C6 C7 114.12(18)
O2 C10 C21 131.44(19)
O2 C10 C9 124.36(19)
C21 C10 C9 104.16(17)
H15 C15 C16 120.3(2)
H15 C15 C14 116.01(19)
C16 C15 C14 123.6(2)
H2 C2 C3 125.0(2)
H2 C2 C1 118.1(2)
C3 C2 C1 116.97(19)
H7 C7 C6 110.89(18)
H7 C7 C21 104.55(17)
H7 C7 C8 110.44(17)
C6 C7 C21 106.24(16)
C6 C7 C8 121.45(17)
C21 C7 C8 101.39(17)
H4 C4 C5 119.1(2)
H4 C4 C3 119.4(2)
C5 C4 C3 121.4(2)
H18c C18 H18b 111.1(3)
H18c C18 H18a 107.0(2)
H18c C18 C17 114.7(2)
H18b C18 H18a 106.5(2)
H18b C18 C17 107.4(2)
H18a C18 C17 109.8(2)
C2 C1 C6 124.2(2)
C2 C1 S1 124.80(16)
C6 C1 S1 110.97(15)
H12b C12 H12a 101.8(2)
H12b C12 H12c 112.7(2)
H12b C12 C11 112.07(19)
H12a C12 H12c 102.77(18)
H12a C12 C11 118.9(2)
H12c C12 C11 108.24(18)
H16a C16 H16b 101.1(2)
H16a C16 C15 127.9(2)
H16b C16 C15 129.8(2)
C22 N1 C23 112.55(17)
C22 N1 S1 115.97(13)
C23 N1 S1 116.79(13)
C19 C17 C18 111.02(18)
C19 C17 C20 110.07(17)
C19 C17 S2 110.41(14)
C18 C17 C20 110.81(17)
C18 C17 S2 105.50(14)
C20 C17 S2 108.93(15)
H8 C8 C11 108.80(17)
H8 C8 C9 106.40(18)
H8 C8 C7 106.92(16)
C11 C8 C9 113.13(16)
C11 C8 C7 118.92(18)
C9 C8 C7 101.80(16)
H19c C19 H19a 104.5(2)
H19c C19 H19b 108.1(2)
H19c C19 C17 114.2(2)
H19a C19 H19b 108.9(2)
H19a C19 C17 114.17(19)
H19b C19 C17 106.84(18)
H20c C20 H20a 102.88(18)
H20c C20 H20b 110.3(2)
H20c C20 C17 103.52(17)
H20a C20 H20b 120.5(2)
H20a C20 C17 108.3(2)
H20b C20 C17 109.89(17)
C10 C21 C7 113.75(17)
C10 C21 S1 125.49(16)
C7 C21 S1 113.12(15)
H3 C3 C2 121.9(2)
H3 C3 C4 117.4(2)
C2 C3 C4 120.7(2)
H5 C5 C4 122.8(2)
H5 C5 C6 117.5(2)
C4 C5 C6 119.65(19)
H23a C23 H23b 109.7(2)
H23a C23 H23c 112.0(2)
H23a C23 N1 113.5(2)
H23b C23 H23c 104.4(2)
H23b C23 N1 107.96(18)
H23c C23 N1 108.79(18)
H11 C11 C13 100.81(17)
H11 C11 C12 109.04(19)
H11 C11 C8 108.5(2)
C13 C11 C12 111.32(19)
C13 C11 C8 113.62(17)
C12 C11 C8 112.77(16)
H9 C9 N2 108.65(17)
H9 C9 C8 109.64(18)
H9 C9 C10 105.64(17)
N2 C9 C8 115.07(17)
N2 C9 C10 112.82(17)
C8 C9 C10 104.57(16)
C9 N2 C14 118.35(16)
C9 N2 S2 122.50(13)
C14 N2 S2 119.02(14)
H14b C14 H14a 108.9(2)
H14b C14 N2 106.5(2)
H14b C14 C15 108.9(2)
H14a C14 N2 110.9(2)
H14a C14 C15 107.1(2)
N2 C14 C15 114.47(17)
H13a C13 H13c 103.1(2)
H13a C13 H13b 101.0(2)
H13a C13 C11 113.3(2)
H13c C13 H13b 106.4(2)
H13c C13 C11 114.0(2)
H13b C13 C11 117.3(2)
H22a C22 H22b 107.5(2)
H22a C22 H22c 106.9(2)
H22a C22 N1 110.5(2)
H22b C22 H22c 110.2(2)
H22b C22 N1 114.83(18)
H22c C22 N1 106.64(18)

loop_
_geom_bond_atom_site_label_1
_geom_bond_atom_site_label_2
_geom_bond_distance
S1 O1 1.4420(15)
S1 N1 1.6455(18)
S1 C21 1.661(2)
S1 C1 1.758(2)
S2 O3 1.4369(14)
S2 O4 1.4371(15)
S2 N2 1.6334(17)
S2 C17 1.820(2)
O2 C10 1.227(3)
C6 C5 1.399(3)
C6 C1 1.403(3)
C6 C7 1.515(3)
C10 C21 1.409(3)
C10 C9 1.559(3)
C15 H15 1.024(2)
C15 C16 1.301(3)
C15 C14 1.502(3)
C2 H2 .991(2)
C2 C3 1.381(3)
C2 C1 1.393(3)
C7 H7 1.027(2)
C7 C21 1.531(3)
C7 C8 1.562(3)
C4 H4 1.036(2)
C4 C5 1.390(3)
C4 C3 1.393(3)
C18 H18c .882(2)
C18 H18b .933(2)
C18 H18a 1.009(2)
C18 C17 1.529(3)
C12 H12b .925(2)
C12 H12a .965(2)
C12 H12c 1.092(2)
C12 C11 1.527(3)
C16 H16a .911(2)
C16 H16b .996(2)
N1 C22 1.473(3)
N1 C23 1.479(3)
C17 C19 1.525(3)
C17 C20 1.532(3)
C8 H8 1.017(2)
C8 C11 1.544(3)
C8 C9 1.548(3)
C19 H19c .910(2)
C19 H19a 1.076(2)
C19 H19b 1.086(2)
C20 H20c .975(2)
C20 H20a .995(2)
C20 H20b 1.040(2)
C3 H3 .993(2)
C5 H5 .974(2)
C23 H23a .979(2)
C23 H23b 1.001(2)
C23 H23c 1.033(2)
C11 H11 .946(2)
C11 C13 1.520(3)
C9 H9 .988(2)
C9 N2 1.464(3)
N2 C14 1.479(3)
C14 H14b .752(2)
C14 H14a .936(2)
C13 H13a .950(2)
C13 H13c 1.003(2)
C13 H13b 1.017(3)
C22 H22a .931(2)
C22 H22b 1.028(2)
C22 H22c 1.056(2)

loop_
_geom_contact_atom_site_label_1
_geom_contact_atom_site_label_2
_geom_contact_distance
_geom_contact_site_symmetry_2
H14a H14b 1.37665(6) .
H12b H12a 1.46692(5) .
H16a H16b 1.47360(5) .
H18b H18c 1.49656(7) .
H13a H13b 1.51846(5) .
H18a H18c 1.52308(5) .
H13a H13c 1.52961(6) .
H20a H20c 1.53998(5) .
H18b H18a 1.55684(5) .
H19c H19a 1.57383(6) .
H22a H22b 1.58069(6) .
H22a H22c 1.59787(5) .
H23b H23c 1.60719(6) .
H12a H12c 1.60932(9) .
H13c H13b 1.61734(6) .
H23b H23a 1.61895(5) .
H19c H19b 1.61925(7) .
H20b H20c 1.65376(8) .
H23a H23c 1.66848(9) .
H12b H12c 1.68248(6) .
H22b H22c 1.70949(6) .
H19b H19a 1.75825(6) .
H20b H20a 1.76599(6) .
N2 H14b 1.8403(17) .
C15 H14b 1.884(2) .
C13 H11 1.935(3) .
C15 H14a 1.989(2) .
C15 H16a 1.995(2) .
N1 H22a 1.9990(17) .
C17 H20c 1.999(2) .
N2 H9 2.0106(18) .
N2 H14a 2.0126(15) .
C17 H18b 2.015(2) .
C16 H15 2.021(2) .
N1 H23b 2.0256(17) .
C6 H5 2.041(2) .
C12 H11 2.042(2) .
N1 H22c 2.0440(18) .
C21 H7 2.046(2) .
C4 H3 2.049(2) .
C8 H11 2.0507(19) .
C1 H2 2.054(2) .
C10 H9 2.0583(18) .
N1 H23c 2.0587(18) .
C17 H18c 2.060(2) .
C11 H12b 2.062(2) .
C17 H19c 2.072(2) .
C17 H20a 2.073(2) .
N1 H23a 2.0738(17) .
C9 H8 2.078(2) .
C2 H3 2.084(2) .
C15 H16b 2.084(2) .
C4 H5 2.085(2) .
C11 H13a 2.087(2) .
C7 H8 2.097(2) .
C8 H9 2.097(2) .
C17 H18a 2.098(2) .
C5 H4 2.099(2) .
C11 H8 2.1049(19) .
C3 H4 2.105(2) .
C3 H2 2.111(2) .
C6 H7 2.111(2) .
C17 H19b 2.113(2) .
N1 H22b 2.1212(19) .
C17 H20b 2.124(2) .
C11 H13c 2.135(2) .
C11 H12c 2.138(2) .
C8 H7 2.148(2) .
C14 H15 2.157(2) .
C11 H12a 2.165(2) .
H12a H5 2.17433(8) .
C11 H13b 2.182(2) .
H11 H13a 2.19706(9) .
C17 H19a 2.197(2) .
H20b H16b 2.25983(11) '2 565'
C21 C9 2.343(3) .
H11 H13c 2.35656(8) .
O1 H23c 2.3585(14) '3 466'
H4 H3 2.35913(9) .
C1 C3 2.365(3) .
H11 H12b 2.36775(8) .
C1 C5 2.389(3) .
C8 C21 2.393(3) .
H11 H12c 2.39705(7) .
H12c H8 2.40318(9) .
O2 C21 2.403(3) .
O2 H20b 2.4071(14) .
C2 C4 2.411(3) .
C6 C4 2.411(3) .
C7 C9 2.413(3) .
H4 H5 2.42377(8) .
C3 C5 2.427(3) .
H23b H22c 2.43135(11) .
C6 C21 2.437(3) .
H20b H12c 2.43964(8) '2 565'
H7 H13c 2.44409(10) .
C7 C1 2.449(3) .
H18a H20c 2.45016(9) .
C23 C22 2.456(3) .
O4 N2 2.456(2) .
C10 C8 2.458(3) .
O1 N1 2.460(2) .
H15 H16b 2.46158(8) .
C10 C7 2.463(3) .
O3 H9 2.4649(14) .
O2 C9 2.469(2) .
H23a H14a 2.46926(7) '3 566'
C6 C2 2.471(3) .
C16 C14 2.472(3) .
O3 N2 2.473(2) .
H2 H3 2.47365(9) .
O1 H23a 2.4762(14) .
O4 O3 2.477(2) .
H15 H14b 2.47821(8) .
H14a H16a 2.49931(9) .
O3 H20c 2.4998(14) .
C19 C20 2.506(3) .
C15 N2 2.507(3) .
H18c H20a 2.50997(9) .
H22b H23c 2.51229(11) .
C12 C13 2.516(3) .
C18 C19 2.517(3) .
C10 N2 2.519(3) .
H14a H8 2.51937(13) .
H9 H13c 2.51944(9) .
C18 C20 2.520(3) .
H19b H22b 2.52235(9) '1 455'
C1 C21 2.527(3) .
C9 C14 2.527(3) .
H19a H14b 2.52998(10) .
C16 H14a 2.535(2) .
H11 H8 2.53888(11) .
C8 N2 2.541(3) .
H20b H19a 2.54782(9) .
C12 C8 2.558(3) .
H18c H19b 2.56005(12) .
H20b H9 2.56384(9) .
C8 C13 2.564(3) .
C9 H11 2.567(2) .
H7 H13b 2.56925(8) .
O4 H18b 2.5730(15) .
H12b H2 2.57507(9) '4 645'
C12 H8 2.579(2) .
O4 H14b 2.5793(15) .
C11 C9 2.580(3) .
C9 H14a 2.584(2) .
H18b H19c 2.59639(12) .
O4 H22c 2.6067(14) '2 564'
S1 C6 2.612(2) .
C22 H23c 2.614(2) .
H18a H16b 2.61539(9) '4 545'
H12b H13a 2.61569(9) .
H20a H13c 2.61681(12) '3 456'
O3 H18c 2.6172(14) '3 556'
O2 H2 2.6195(14) '3 466'
C18 H20a 2.621(2) .
C18 H20c 2.622(2) .
H5 H22c 2.62288(8) '2 664'
C7 C5 2.629(3) .
C17 O3 2.629(3) .
O4 C17 2.629(2) .
H23b H14a 2.63096(12) '3 566'
H20a H19b 2.63125(9) .
H23b H3 2.63491(15) '3 466'
O2 H12c 2.6394(14) '2 565'
H13c H20c 2.64313(8) '3 556'
C13 H12b 2.643(2) .
S2 H14b 2.6456(5) .
S1 C22 2.646(2) .
H11 H9 2.64712(11) .
C22 H23b 2.648(2) .
H2 H23c 2.65389(12) .
C23 H22c 2.654(2) .
O2 H19a 2.6560(15) .
N2 H8 2.6611(18) .
N2 H15 2.6621(17) .
S1 C23 2.662(2) .
C13 H7 2.663(2) .
S1 C7 2.665(2) .
H7 H9 2.66709(14) .
C21 H22a 2.671(2) .
S2 C18 2.671(2) .
H19c H14b 2.67268(9) .
H11 H3 2.67465(10) '4 645'
C7 C11 2.675(3) .
C19 H18b 2.676(2) .
O1 C1 2.678(3) .
S2 C14 2.683(2) .
C6 C8 2.684(3) .
C18 H19b 2.686(2) .
S2 H9 2.6937(5) .
H20a H13a 2.69580(9) '3 456'
C10 H14a 2.697(2) .
C21 H8 2.698(2) .
O1 C21 2.698(2) .
H22a H19b 2.70362(12) '1 655'
H18a H13c 2.70403(11) '3 456'
C7 H9 2.704(2) .
N1 C21 2.715(3) .
S2 C9 2.717(2) .
C10 H8 2.718(2) .
C19 H20b 2.718(2) .
C21 H9 2.722(2) .
C4 C1 2.724(3) .
C20 H18a 2.727(2) .
C14 H8 2.730(2) .
S1 C10 2.731(2) .
S2 C20 2.733(2) .
S1 H22a 2.7329(5) .
S2 H18b 2.7338(5) .
C11 H9 2.738(2) .
O3 H18a 2.7415(15) .
C8 H13c 2.7423(19) .
C20 H18c 2.743(2) .
C20 H19b 2.743(2) .
O4 H23b 2.7430(15) '2 564'
C14 H16a 2.744(2) .
S2 H20c 2.7499(5) .
C10 H20b 2.750(2) .
S2 C19 2.752(2) .
C9 H7 2.754(2) .
C19 H18c 2.755(2) .
H18b H20c 2.75745(11) '3 456'
C20 H19a 2.758(2) .
C18 H19c 2.758(2) .
C12 H13b 2.760(2) .
C23 H22b 2.761(2) .
H18b H16a 2.76475(9) '4 545'
C8 H12c 2.766(2) .
C6 H8 2.769(2) .
H23a H3 2.77031(9) '3 466'
O4 H3 2.7745(15) '4 645'
O2 H14a 2.7770(14) .
N2 H11 2.7778(17) .
H14a H23c 2.77928(10) '3 466'
O4 H15 2.7822(15) .
S2 H18a 2.7822(5) .
H9 H16b 2.78306(12) '2 565'
S1 H23a 2.7863(5) .
H18c H20c 2.78666(11) '3 456'
C23 H14a 2.789(2) '3 566'
H18a H16a 2.79115(9) '4 545'
C19 H20a 2.795(2) .
H22a H7 2.79516(10) .
S1 C2 2.797(2) .
O1 H2 2.8008(14) '3 466'
H12a H8 2.80218(9) .
C12 H13a 2.805(2) .
C16 H14b 2.805(2) .
C15 H8 2.806(2) .
C6 C3 2.809(3) .
O3 H3 2.8102(14) '4 645'
H12a H13b 2.81314(9) .
H5 H13b 2.81358(11) .
O4 C14 2.815(3) .
C7 H5 2.817(2) .
C1 N1 2.818(3) .
C2 C5 2.822(3) .
H23b H16a 2.82467(9) '3 566'
H11 H13b 2.82486(15) .
O3 H4 2.8281(13) '4 645'
O4 H19c 2.8284(15) .
C17 N2 2.836(3) .
H14a H15 2.84103(9) .
C3 H11 2.843(2) '4 655'
H12a H19b 2.84760(9) '2 564'
H4 H14b 2.84774(9) '1 655'
H20c H16b 2.84785(11) '2 565'
H12a H22b 2.84795(10) '2 664'
C11 H7 2.848(2) .
H12b H13b 2.84962(11) .
C5 H12a 2.857(2) .
C8 H12a 2.860(2) .
H18b H13b 2.86479(11) '1 455'
H16a H15 2.86609(13) .
O1 C23 2.868(3) .
C9 H20b 2.874(2) .
H18c H13c 2.87515(9) '3 456'
H15 H12c 2.87986(16) .
O2 H23c 2.8827(14) '3 466'
H9 H8 2.88352(9) .
O2 N2 2.884(2) .
H11 H12a 2.88514(10) .
H18a H20a 2.88734(9) .
S2 H19c 2.8925(5) .
O2 H9 2.8961(14) .
H15 H22c 2.89840(16) '2 564'
C13 H12a 2.903(2) .
H23c H22c 2.90534(11) .
S2 H20b 2.9087(5) .
H19c H7 2.91059(17) '1 455'
C20 H16b 2.913(2) '2 565'
N2 H19a 2.9138(18) .
H15 H3 2.91405(13) '4 645'
C10 H7 2.918(2) .
S1 H2 2.9186(5) .
O3 C9 2.926(2) .
C19 H14b 2.928(2) .
C23 H3 2.931(2) '3 466'
H18c H20c 2.93454(17) .
H20a H12c 2.93586(12) '2 565'
H7 H8 2.93819(10) .
H18a H9 2.94006(9) '3 456'
H12b H22b 2.94567(14) '2 664'
O1 H12b 2.9477(14) '4 655'
H22a H15 2.94860(12) '2 565'
O3 H11 2.9524(14) .
C3 H23a 2.954(2) '3 566'
N2 H20b 2.9545(17) .
H18b H19b 2.95985(10) .
C14 H19a 2.961(2) .
C12 H5 2.962(2) .
C20 O3 2.972(2) .
H23a H14b 2.97778(11) '3 566'
H9 H20c 2.98107(9) .
H11 H15 2.98154(11) .
H4 H16a 2.98462(17) '1 655'
O4 C18 2.989(3) .
C5 H7 2.994(2) .
O1 H22b 2.9945(14) '3 466'
C5 H19c 2.995(2) '1 655'
C2 H12b 3.000(2) '4 655'
O2 H23a 3.0045(14) '3 466'
C10 H16b 3.005(2) '2 565'
H19a H22b 3.00597(11) '1 455'
C16 H20b 3.010(3) '2 564'
H18c H9 3.01541(13) '3 456'
H5 H7 3.02101(10) .
C8 H13b 3.022(2) .
H19c H5 3.02298(11) '1 455'
C20 H12c 3.027(2) '2 565'
C7 H13c 3.029(2) .
C7 C13 3.032(3) .
H23a H19a 3.03704(12) '3 566'
C13 H9 3.041(3) .
S2 H19a 3.0426(5) .
H23b H22b 3.04376(9) .
C22 H19b 3.045(2) '1 655'
H16a H14b 3.04681(9) .
C7 H13b 3.047(2) .
C16 H4 3.051(3) '1 455'
C2 H11 3.054(2) '4 655'
S1 H22b 3.0541(5) .
C1 H7 3.055(2) .
N1 H3 3.0558(18) '3 466'
H18c H19c 3.06112(11) .
C9 H14b 3.062(2) .
H18b H16b 3.06290(14) '4 545'
C8 H14a 3.065(2) .
S1 H23c 3.0663(5) .
H2 H12c 3.06771(11) '4 655'
C9 H13c 3.078(2) .
H14a H19a 3.08064(10) .
H11 H2 3.08517(12) '4 645'
C10 C14 3.088(3) .
H12a H20a 3.09381(12) '2 564'
C4 H14b 3.095(2) '1 655'
H20b H19b 3.09535(18) .
C1 H22b 3.098(2) .
C20 H13c 3.105(2) '3 456'
C12 H2 3.106(2) '4 645'
C16 H18a 3.106(2) 4
C18 H20c 3.109(2) '3 456'
N1 H15 3.1119(18) '2 565'
H12a H22c 3.11616(17) '2 664'
S2 H3 3.1165(5) '4 645'
O1 H2 3.1202(14) .
C21 C22 3.121(3) .
C18 O3 3.122(3) .
O4 C19 3.128(3) .
C15 H12c 3.129(2) .
C6 H19c 3.132(2) '1 655'
C20 H9 3.133(2) .
C8 C14 3.135(3) .
C14 H23a 3.137(2) '3 466'
H19a H12c 3.13900(12) '2 565'
C19 H22b 3.140(2) '1 455'
C13 H20a 3.140(2) '3 556'
O1 C2 3.150(3) '3 466'
H15 H8 3.15256(12) .
C23 H2 3.157(2) .
H12c H16b 3.16145(12) .
C18 H13c 3.161(2) '3 456'
H23a H2 3.16275(12) .
C15 O4 3.165(3) .
H20a H19a 3.16800(10) .
C22 H15 3.173(2) '2 565'
C7 H22a 3.176(2) .
H12a H19a 3.17728(14) '2 564'
C15 H4 3.179(2) '1 455'
O2 H16b 3.1829(14) '2 565'
C11 N2 3.184(3) .
H12b H19a 3.19831(11) '2 564'
C16 H8 3.203(3) .
C19 N2 3.205(3) .
O2 C14 3.215(3) .
O4 H18a 3.2229(14) .
S1 H7 3.2250(5) .
O2 H12b 3.2271(15) '2 565'
O3 H20b 3.2302(13) .
H13a H20c 3.23044(11) '3 556'
C2 H23c 3.241(2) .
C18 H16a 3.246(2) '4 545'
O1 C10 3.249(2) .
S1 O2 3.2503(16) .
C18 H16b 3.253(2) '4 545'
C23 H22a 3.256(2) .
C1 C22 3.256(3) .
H19c H22b 3.26082(10) '1 455'
C3 H23b 3.262(2) '3 566'
C1 H5 3.263(2) .
S2 H15 3.2724(5) .
C10 H23c 3.2775(19) '3 466'
C16 H12c 3.279(3) .
O3 C3 3.282(2) '4 645'
C1 H3 3.284(2) .
H20b H16a 3.28965(11) '2 565'
C4 O3 3.290(2) '4 655'
C14 H4 3.290(2) '1 455'
H12a H13a 3.29276(12) .
C15 H22a 3.297(2) '2 564'
C19 H20c 3.298(2) .
H19b H7 3.30162(15) '1 455'
H18a H20c 3.30195(19) '3 456'
C5 H3 3.302(2) .
C20 H18b 3.304(2) .
O1 C2 3.306(3) .
C15 H22c 3.309(2) '2 564'
C14 H19c 3.312(2) .
C20 H19c 3.319(2) .
C3 H5 3.320(2) .
C22 H23a 3.321(2) .
H20a H16b 3.32190(19) '2 565'
C13 H20c 3.322(2) '3 556'
C11 H5 3.324(2) .
O1 O2 3.332(2) .
C20 N2 3.333(3) .
C4 H2 3.333(2) .
C9 C13 3.334(3) .
C1 H22a 3.336(2) .
C6 H2 3.339(2) .
H20c H13b 3.33979(11) '3 456'
C14 H9 3.341(2) .
C2 H4 3.341(2) .
H20b H12a 3.34101(10) '2 565'
C6 H4 3.344(2) .
C8 H5 3.348(2) .
S2 H11 3.3537(5) .
N1 H2 3.3613(17) .
C6 H12a 3.362(2) .
C8 H12b 3.363(2) .
O3 H18b 3.3711(15) .
C12 H20b 3.373(2) '2 564'
C17 H14b 3.374(2) .
N2 H19c 3.3754(18) .
O1 C23 3.376(3) '3 466'
H16a H8 3.37627(11) .
O2 C20 3.377(2) .
C22 H5 3.380(2) '2 665'
O2 C12 3.380(3) '2 565'
H16a H20c 3.38049(12) '2 564'
S1 H23c 3.3819(5) '3 466'
C8 H13a 3.3837(19) .
O2 C23 3.386(3) '3 466'
C5 H14b 3.387(2) '1 655'
C19 H18a 3.388(2) .
C7 H11 3.391(2) .
C13 H8 3.394(2) .
H14b H5 3.39597(19) '1 455'
O2 H14b 3.3964(14) .
H22c H13b 3.39864(12) '2 665'
C12 H22b 3.399(2) '2 664'
C16 H18b 3.399(2) 4
C3 C23 3.404(3) '3 566'
C9 H16b 3.405(2) '2 565'
C22 H12a 3.407(2) '2 665'
C12 H13c 3.410(2) .
C1 H23c 3.412(2) .
C18 H9 3.419(2) '3 456'
C14 H16b 3.419(2) .
C18 H20b 3.419(2) .
C7 H12a 3.420(2) .
C12 H19a 3.423(2) '2 564'
C15 C9 3.423(3) .
C15 C8 3.425(3) .
C14 H23b 3.425(2) '3 466'
O1 H23c 3.4262(14) .
O4 H16a 3.4268(15) '4 545'
C21 H16b 3.427(2) '2 565'
H14a H4 3.42925(15) '1 455'
H22a H4 3.42974(11) '2 665'
S2 H14a 3.4305(5) .
H19c H13b 3.43109(11) '1 455'
H12b H5 3.43223(10) .
C4 H23a 3.433(2) '3 566'
C2 H13a 3.433(2) '4 655'
O2 H15 3.4359(14) '2 565'
H18b H20c 3.43673(15) .
C18 O3 3.437(3) '3 456'
C19 C14 3.438(3) .
C13 H5 3.438(2) .
C15 H11 3.442(2) .
C13 H12c 3.443(2) .
C19 H12a 3.451(2) '2 565'
C20 H13a 3.453(2) '3 456'
C8 C5 3.456(3) .
H18b H13c 3.4561(2) '1 455'
H22a H5 3.46639(12) '2 665'
C5 H22c 3.467(2) '2 664'
C16 H22a 3.474(2) '2 564'
H5 H22b 3.47462(12) '2 664'
H12b H8 3.47811(10) .
H14b H8 3.4782(2) .
C5 H8 3.479(2) .
H23b H22a 3.48002(14) .
C2 H23a 3.480(2) '3 566'
C18 H19a 3.481(2) .
S1 H23b 3.4816(5) .
H22a H23c 3.48350(15) .
H23b H14b 3.48358(15) '3 566'
S2 C15 3.485(2) .
C10 H19a 3.487(2) .
H5 H8 3.4883(2) .
H22a H16b 3.48900(15) '2 565'
C11 H15 3.490(2) .
H18b H20a 3.49062(12) .
S2 H18c 3.4945(5) .
H18c H16b 3.49748(12) '4 545'
H20a H13b 3.49804(12) '3 456'
H19b H22c 3.49807(10) '1 455'
H14a H16b 3.49809(16) .
H4 H22c 3.50019(15) '2 664'
H14b H22c 3.50123(10) '2 564'
S1 H22c 3.5029(5) .
C7 H19c 3.503(2) '1 655'
H19b H12c 3.50516(13) '2 565'
O4 C22 3.506(3) '2 564'
C2 N1 3.507(3) .
H14a H9 3.50926(11) .
C7 C12 3.509(3) .
C10 H2 3.510(2) '3 466'
C10 H14b 3.512(2) .
C1 H12b 3.514(2) '4 655'
H23b H4 3.51595(12) '3 466'
C20 H12a 3.517(2) '2 565'
C22 H7 3.520(2) .
C17 H9 3.522(2) .
H22a H19c 3.52504(12) '1 655'
C5 H13b 3.530(2) .
O3 H13c 3.5322(15) .
H11 H7 3.53258(11) .
N2 H20c 3.5360(17) .
C16 H20c 3.537(2) '2 564'
S1 H2 3.5382(5) '3 466'
C1 C23 3.540(3) .
C6 H22a 3.541(2) .
C3 H13a 3.541(2) '4 655'
C12 H19b 3.542(2) '2 564'
C19 H7 3.546(2) '1 455'
H20b H19c 3.54594(15) .
C20 C9 3.547(3) .
C2 C12 3.549(3) '4 655'
C12 H20a 3.549(2) '2 564'
C19 H22a 3.552(2) '1 455'
C2 H22b 3.554(2) .
C1 H13a 3.557(2) '4 655'
O2 C19 3.559(3) .
H23a H22c 3.56023(13) .
C16 H23b 3.560(2) '3 466'
H12b H19b 3.56338(11) '2 564'
O4 C23 3.564(3) '2 564'
O4 H19a 3.5692(15) .
C6 C11 3.575(3) .
C8 H15 3.575(2) .
C11 H2 3.579(2) '4 645'
C16 C20 3.580(3) '2 564'
O4 N1 3.584(2) '2 564'
O2 C8 3.590(3) .
H13a H7 3.59055(12) .
H19b H20c 3.59352(15) .
C11 H3 3.594(2) '4 645'
S2 H20a 3.5947(5) .
C1 H8 3.596(2) .
O4 H13b 3.5961(15) '1 455'
C21 H14a 3.599(2) .
H12b H22c 3.6002(2) '2 664'
O2 C2 3.603(2) '3 466'
C14 H11 3.604(2) .
C23 H14b 3.605(2) '3 566'
C23 C14 3.607(3) '3 566'
H2 H15 3.60938(11) '4 655'
H12b H13c 3.61018(15) .
H23a H4 3.61114(12) '3 466'
C12 C5 3.611(3) .
H5 H12c 3.61421(16) .
C21 N2 3.616(3) .
C20 H16a 3.616(2) '2 565'
C10 H12c 3.617(2) '2 565'
C13 H18b 3.619(3) '1 655'
H18a H19b 3.61908(14) .
C9 H20c 3.619(2) .
O1 C3 3.620(3) '3 466'
H19a H20c 3.62074(13) .
C20 H18b 3.624(2) '3 556'
C9 H15 3.627(2) .
C6 H22b 3.628(2) .
O4 H5 3.6287(15) '1 455'
C12 H15 3.632(2) .
H19c H20a 3.63624(11) .
C6 H13b 3.637(2) .
C4 H19c 3.637(2) '1 655'
C6 C10 3.638(3) .
C21 H22b 3.640(2) .
C21 H23c 3.651(2) '3 466'
N2 H3 3.6530(16) '4 645'
C10 H15 3.657(2) '2 565'
N1 C3 3.658(3) '3 466'
O1 H3 3.6606(14) '3 466'
O2 C7 3.662(3) .
C17 C14 3.668(3) .
C19 H12c 3.668(2) '2 565'
C16 N2 3.669(3) .
C2 C11 3.669(3) '4 655'
C21 H15 3.670(2) '2 565'
C17 C9 3.670(3) .
C23 H16a 3.672(2) '3 566'
C20 H18c 3.677(2) '3 556'
C4 C14 3.679(3) '1 655'
C15 C22 3.680(3) '2 564'
C1 C8 3.681(3) .
O3 H18a 3.6816(15) '3 556'
O1 C6 3.685(2) .
C14 H23c 3.686(2) '3 466'
C3 C11 3.689(3) '4 655'
C2 C23 3.691(3) .
O3 C11 3.692(3) .
S2 H19b 3.6928(5) .
C4 H11 3.693(2) '4 655'
O2 H8 3.6961(14) .
C10 H22a 3.697(2) .
C9 H19a 3.698(2) .
C10 N1 3.699(3) .
O1 H23b 3.7023(14) .
C13 H18a 3.707(2) '3 556'
C4 H23b 3.711(2) '3 566'
C2 H12c 3.712(2) '4 655'
C10 C20 3.712(3) .
C3 H15 3.717(2) '4 655'
O4 C3 3.720(3) '4 645'
C10 H23a 3.723(2) '3 466'
O4 H14a 3.7235(15) .
C22 H12b 3.725(2) '2 665'
C6 N1 3.729(3) .
O3 H18b 3.7293(14) '3 556'
C18 C16 3.730(3) '4 545'
C17 H13c 3.735(2) '3 456'
N1 H2 3.737(2) '3 466'
C7 C22 3.740(3) .
C7 N1 3.743(3) .
S1 H8 3.7496(5) .
C20 C13 3.750(3) '3 456'
C13 H18c 3.750(2) '3 556'
C18 H13b 3.753(2) '1 455'
S1 C8 3.756(2) .
C16 H20a 3.758(3) '2 564'
C7 N2 3.760(3) .
C1 H4 3.760(2) .
C15 H20b 3.760(2) '2 564'
C15 C11 3.762(3) .
C16 H9 3.763(2) '2 564'
S1 H12b 3.7646(5) '4 655'
C1 H23a 3.765(2) .
O1 C22 3.780(3) '3 466'
C2 C7 3.780(3) .
C3 H12b 3.781(2) '4 655'
C10 C16 3.783(3) '2 565'
O1 H23b 3.7866(14) '3 466'
C4 H14a 3.789(2) '1 655'
O2 C17 3.793(2) .
S2 C10 3.795(2) .
C2 H5 3.796(2) .
C6 C22 3.798(3) .
C6 H3 3.800(2) .
C19 H14a 3.801(2) .
O3 C14 3.802(2) .
C1 H19c 3.802(2) '1 655'
C6 C9 3.806(3) .
O1 C7 3.808(2) .
C12 H22c 3.808(2) '2 664'
C12 C20 3.808(3) '2 564'
C21 C5 3.809(3) .
C5 H2 3.811(2) .
O1 C22 3.811(3) .
O4 C9 3.812(3) .
S2 H4 3.8154(5) '4 645'
C10 C1 3.818(3) .
O3 H20a 3.8198(14) .
O4 H18c 3.8215(14) .
O3 H16a 3.8234(14) '4 545'
C4 H13a 3.825(2) '4 655'
C19 C22 3.828(3) '1 455'
O2 H12a 3.8280(15) '2 565'
C2 H23a 3.828(2) .
C21 C11 3.828(3) .
C6 C12 3.835(3) .
C5 C11 3.835(3) .
O2 C16 3.836(3) '2 565'
C14 H22c 3.838(2) '2 564'
C19 C5 3.843(3) '1 455'
C8 H14b 3.845(2) .
C15 H3 3.847(2) '4 645'
C3 H14b 3.847(2) '1 655'
O1 H19a 3.8493(14) '3 566'
C4 H16a 3.850(2) '1 655'
C12 H7 3.855(2) .
C6 H13a 3.857(2) '4 655'
O4 H4 3.8607(15) '4 645'
C7 C4 3.863(3) .
C10 C11 3.866(3) .
O1 C12 3.866(3) '4 655'
C19 H12b 3.869(2) '2 565'
C12 C9 3.869(3) .
S2 C8 3.872(2) .
C4 H12a 3.874(2) .
C22 H19c 3.876(2) '1 655'
S2 H18c 3.8854(5) '3 556'
C5 H20a 3.886(2) '2 564'
C8 O3 3.887(2) .
C2 C21 3.891(3) .
C22 H19a 3.896(2) '1 655'
O1 C1 3.899(3) '3 466'
O4 H11 3.8995(15) .
C6 C19 3.901(3) '1 655'
S2 C3 3.902(2) '4 645'
C9 H18a 3.905(2) '3 556'
C11 C14 3.906(3) .
N1 H7 3.9084(17) .
C7 H22b 3.909(2) .
S1 H15 3.9127(5) '2 565'
C21 H2 3.916(2) '3 466'
C7 H12c 3.916(2) .
S1 C9 3.916(2) .
O3 H18c 3.9190(15) .
O4 H22a 3.9203(14) '2 564'
C4 H22c 3.921(2) '2 664'
C19 H5 3.922(2) '1 455'
C15 C4 3.922(3) '1 455'
O1 N1 3.925(2) '3 466'
O1 H23a 3.9279(14) '3 466'
S1 C5 3.931(2) .
C15 H23b 3.931(2) '3 466'
C22 H4 3.932(2) '2 665'
O4 C20 3.933(2) .
C12 C19 3.934(3) '2 564'
C19 O3 3.934(3) .
C5 H19a 3.935(2) '1 655'
C20 H13b 3.935(2) '3 456'
C10 C23 3.935(3) '3 466'
C15 N1 3.938(3) '2 564'
S2 O2 3.9395(15) .
C15 C12 3.942(3) .
S2 H23b 3.9423(5) '2 564'
O3 H14b 3.9425(13) .
C21 H20b 3.944(2) .
C6 C13 3.948(3) .
O3 C13 3.951(3) .
C9 H12c 3.951(2) .
S1 H3 3.9515(5) '3 466'
C23 H19a 3.953(2) '3 566'
S2 H16a 3.9558(5) '4 545'
C21 H22c 3.957(2) .
C17 H12c 3.966(2) '2 565'
C4 C16 3.968(3) '1 655'
C2 C22 3.968(3) .
C9 H18c 3.969(2) '3 556'
C18 C20 3.977(3) '3 456'
C7 H13a 3.979(2) .
C2 N1 3.980(3) '3 566'
C1 H11 3.980(2) '4 655'
S2 H22c 3.9842(5) '2 564'
O2 H23b 3.9852(14) '3 466'
O4 H9 3.9855(15) .
O2 H20c 3.9863(14) .
O3 H15 3.9902(13) .
C16 H22c 3.993(2) '2 564'
C14 H20b 3.997(2) .
C4 C23 3.999(3) '3 566'
O2 C15 4.000(3) '2 565'
O2 N1 4.005(2) .
C5 H13a 4.006(2) '4 655'
C2 C13 4.006(3) '4 655'
C9 H13b 4.007(2) .
O2 H20a 4.0076(14) .
C6 H19b 4.013(2) '1 655'
C20 H18a 4.014(2) '3 556'
C14 H12c 4.017(2) .
C19 H23a 4.018(2) '3 466'
C7 H14a 4.022(2) .
C2 H15 4.024(2) '4 655'
C3 C13 4.024(3) '4 655'
C23 H4 4.026(2) '3 466'
C22 H2 4.030(2) .
S1 C2 4.031(2) '3 466'
C21 H13c 4.034(2) .
S1 C3 4.035(2) .
C16 C21 4.036(3) '2 564'
C2 C23 4.038(3) '3 566'
C22 H3 4.039(2) '3 466'
S2 C11 4.056(2) .
C16 C8 4.062(3) .
C12 C22 4.074(3) '2 664'
C21 C23 4.076(3) .
C12 C3 4.079(3) '4 645'
C5 C13 4.084(3) .
C5 C14 4.093(3) '1 655'
C18 N2 4.100(3) .
C21 C14 4.103(3) .
C18 C13 4.118(3) '3 456'
C16 C22 4.124(3) '2 564'
C10 C15 4.142(3) '2 565'
C10 C17 4.142(3) .
S2 H8 4.1661(5) .
C19 C9 4.170(3) .
N2 C13 4.188(3) .
O4 C5 4.195(3) '1 455'
C5 C22 4.197(3) '2 664'
C10 O3 4.206(2) .
C10 C22 4.215(3) .
C7 C19 4.217(3) '1 655'
C15 C21 4.234(3) '2 564'
C10 C15 4.247(3) .
O4 C4 4.253(3) '4 645'
S2 C4 4.255(2) '4 645'
S1 C3 4.256(2) '3 466'
C10 C19 4.257(3) .
C1 C12 4.262(3) '4 655'
O4 C16 4.262(3) '4 545'
C12 C16 4.268(3) .
C12 N2 4.272(3) .
C16 O3 4.276(3) 4
O1 O2 4.282(2) '3 566'
C21 C13 4.284(3) .
C16 C23 4.312(3) '3 466'
C7 C3 4.313(3) .
C4 C19 4.340(3) '1 655'
C7 C14 4.346(3) .
C1 C13 4.349(3) '4 655'
C16 C9 4.359(3) .
C16 C9 4.360(3) '2 564'
C3 C14 4.365(3) '1 655'
C1 C19 4.376(3) '1 655'
C15 O3 4.403(3) .
O4 C16 4.403(3) .
C18 C9 4.405(3) '3 456'
S1 C23 4.405(2) '3 466'
C3 N2 4.408(3) '4 655'
C20 C14 4.416(3) .
C4 C13 4.438(3) '4 655'
S1 C4 4.474(2) .
S1 O1 4.5426(15) '3 566'
S2 C18 4.619(2) '3 556'
S2 C16 4.630(2) '4 545'
S1 C12 4.670(2) '4 655'
S1 O2 4.6722(15) '3 566'

loop_
_geom_torsion_atom_site_label_1
_geom_torsion_atom_site_label_2
_geom_torsion_atom_site_label_3
_geom_torsion_atom_site_label_4
_geom_torsion
O1 S1 C1 C6 -127.25(15)
O1 S1 C1 C2 51.6(2)
N1 S1 C1 C6 113.82(16)
N1 S1 C1 C2 -67.4(2)
C21 S1 C1 C6 -.62(17)
C21 S1 C1 C2 178.2(2)
O1 S1 N1 C23 -42.22(18)
O1 S1 N1 C22 -178.59(15)
C1 S1 N1 C23 81.24(17)
C1 S1 N1 C22 -55.13(17)
C21 S1 N1 C23 -174.07(16)
C21 S1 N1 C22 49.56(18)
O1 S1 C21 C10 -22.5(2)
O1 S1 C21 C7 124.85(15)
C1 S1 C21 C10 -143.6(2)
C1 S1 C21 C7 3.83(17)
N1 S1 C21 C10 100.9(2)
N1 S1 C21 C7 -111.71(16)
O4 S2 C17 C18 57.95(16)
O4 S2 C17 C19 -62.07(16)
O4 S2 C17 C20 176.95(13)
O3 S2 C17 C18 -70.77(16)
O3 S2 C17 C19 169.21(14)
O3 S2 C17 C20 48.23(15)
N2 S2 C17 C18 172.95(14)
N2 S2 C17 C19 52.93(17)
N2 S2 C17 C20 -68.04(15)
O4 S2 N2 C9 -158.20(15)
O4 S2 N2 C14 26.04(17)
C17 S2 N2 C9 86.15(17)
C17 S2 N2 C14 -89.61(16)
O3 S2 N2 C9 -30.08(18)
O3 S2 N2 C14 154.16(15)
C1 C6 C7 C8 120.1(2)
C1 C6 C7 C21 5.3(2)
C1 C6 C7 H7 -107.8(2)
C5 C6 C7 C8 -63.3(3)
C5 C6 C7 C21 -178.1(2)
C5 C6 C7 H7 68.9(3)
C7 C6 C1 S1 -2.8(2)
C7 C6 C1 C2 178.4(2)
C5 C6 C1 S1 -179.89(16)
C5 C6 C1 C2 1.3(3)
C7 C6 C5 C4 -180.0(2)
C7 C6 C5 H5 1.5(4)
C1 C6 C5 C4 -3.4(3)
C1 C6 C5 H5 178.1(2)
O2 C10 C21 S1 -25.1(3)
O2 C10 C21 C7 -172.3(2)
C9 C10 C21 S1 152.69(16)
C9 C10 C21 C7 5.5(2)
O2 C10 C9 C8 150.8(2)
O2 C10 C9 N2 25.0(3)
O2 C10 C9 H9 -93.5(2)
C21 C10 C9 C8 -27.2(2)
C21 C10 C9 N2 -152.93(17)
C21 C10 C9 H9 88.5(2)
C14 C15 C16 H16a 2.5(5)
C14 C15 C16 H16b 167.9(3)
H15 C15 C16 H16a -174.1(3)
H15 C15 C16 H16b -8.7(5)
C16 C15 C14 N2 -146.7(2)
C16 C15 C14 H14a -23.3(3)
C16 C15 C14 H14b 94.3(3)
H15 C15 C14 N2 30.1(3)
H15 C15 C14 H14a 153.4(2)
H15 C15 C14 H14b -89.0(3)
C3 C2 C1 S1 -177.05(16)
C3 C2 C1 C6 1.6(3)
H2 C2 C1 S1 2.5(3)
H2 C2 C1 C6 -178.8(2)
C1 C2 C3 C4 -2.4(3)
C1 C2 C3 H3 179.5(2)
H2 C2 C3 C4 178.1(2)
H2 C2 C3 H3 -.1(4)
C6 C7 C8 C11 84.7(2)
C6 C7 C8 C9 -150.25(18)
C6 C7 C8 H8 -38.8(3)
C21 C7 C8 C11 -158.04(17)
C21 C7 C8 C9 -33.02(18)
C21 C7 C8 H8 78.4(2)
H7 C7 C8 C11 -47.6(2)
H7 C7 C8 C9 77.4(2)
H7 C7 C8 H8 -171.20(18)
C6 C7 C21 S1 -5.7(2)
C6 C7 C21 C10 145.66(18)
C8 C7 C21 S1 -133.49(14)
C8 C7 C21 C10 17.9(2)
H7 C7 C21 S1 111.65(17)
H7 C7 C21 C10 -97.0(2)
C5 C4 C3 C2 .3(3)
C5 C4 C3 H3 178.5(2)
H4 C4 C3 C2 -179.0(2)
H4 C4 C3 H3 -.7(3)
C3 C4 C5 C6 2.8(3)
C3 C4 C5 H5 -178.8(2)
H4 C4 C5 C6 -178.0(2)
H4 C4 C5 H5 .4(4)
H18b C18 C17 S2 -58.0(2)
H18b C18 C17 C19 61.7(3)
H18b C18 C17 C20 -175.7(2)
H18a C18 C17 S2 57.5(2)
H18a C18 C17 C19 177.07(18)
H18a C18 C17 C20 -60.3(2)
H18c C18 C17 S2 178.1(2)
H18c C18 C17 C19 -62.3(3)
H18c C18 C17 C20 60.3(3)
H12b C12 C11 C8 176.4(2)
H12b C12 C11 C13 47.4(3)
H12b C12 C11 H11 -63.0(3)
H12a C12 C11 C8 58.0(3)
H12a C12 C11 C13 -71.1(3)
H12a C12 C11 H11 178.6(2)
H12c C12 C11 C8 -58.6(2)
H12c C12 C11 C13 172.30(17)
H12c C12 C11 H11 62.0(2)
S1 N1 C23 H23b 161.88(16)
S1 N1 C23 H23a 40.1(3)
S1 N1 C23 H23c -85.4(2)
C22 N1 C23 H23b -60.3(2)
C22 N1 C23 H23a 177.87(18)
C22 N1 C23 H23c 52.4(2)
S1 N1 C22 H22a -44.9(2)
S1 N1 C22 H22b 76.9(2)
S1 N1 C22 H22c -160.71(14)
C23 N1 C22 H22a 176.94(18)
C23 N1 C22 H22b -61.3(2)
C23 N1 C22 H22c 61.1(2)
S2 C17 C19 H19c 54.4(2)
S2 C17 C19 H19b 173.89(14)
S2 C17 C19 H19a -65.7(2)
C18 C17 C19 H19c -62.2(3)
C18 C17 C19 H19b 57.3(2)
C18 C17 C19 H19a 177.64(18)
C20 C17 C19 H19c 174.7(2)
C20 C17 C19 H19b -65.8(2)
C20 C17 C19 H19a 54.6(3)
S2 C17 C20 H20b 61.8(2)
S2 C17 C20 H20a -164.75(14)
S2 C17 C20 H20c -56.0(2)
C18 C17 C20 H20b 177.43(18)
C18 C17 C20 H20a -49.1(2)
C18 C17 C20 H20c 59.6(2)
C19 C17 C20 H20b -59.4(2)
C19 C17 C20 H20a 74.1(2)
C19 C17 C20 H20c -177.20(17)
C7 C8 C11 C12 -91.7(2)
C7 C8 C11 C13 36.2(3)
C7 C8 C11 H11 147.45(18)
C9 C8 C11 C12 149.00(18)
C9 C8 C11 C13 -83.1(2)
C9 C8 C11 H11 28.1(2)
H8 C8 C11 C12 31.0(3)
H8 C8 C11 C13 158.9(2)
H8 C8 C11 H11 -89.9(2)
C7 C8 C9 C10 37.64(19)
C7 C8 C9 N2 161.97(16)
C7 C8 C9 H9 -75.2(2)
C11 C8 C9 C10 166.43(17)
C11 C8 C9 N2 -69.2(2)
C11 C8 C9 H9 53.6(2)
H8 C8 C9 C10 -74.2(2)
H8 C8 C9 N2 50.2(2)
H8 C8 C9 H9 172.97(17)
C12 C11 C13 H13a -68.1(3)
C12 C11 C13 H13c 174.5(2)
C12 C11 C13 H13b 49.2(3)
C8 C11 C13 H13a 163.3(2)
C8 C11 C13 H13c 45.9(3)
C8 C11 C13 H13b -79.4(3)
H11 C11 C13 H13a 47.5(3)
H11 C11 C13 H13c -70.0(2)
H11 C11 C13 H13b 164.7(2)
C10 C9 N2 S2 -116.38(16)
C10 C9 N2 C14 59.4(2)
C8 C9 N2 S2 123.75(16)
C8 C9 N2 C14 -60.5(2)
H9 C9 N2 S2 .4(2)
H9 C9 N2 C14 176.20(17)
S2 N2 C14 C15 -88.0(2)
S2 N2 C14 H14a 150.66(16)
S2 N2 C14 H14b 32.3(3)
C9 N2 C14 C15 96.0(2)
C9 N2 C14 H14a -25.3(3)
C9 N2 C14 H14b -143.6(2)
